data_4081193
loop_
_publ_author_name
'M\'enard, Gabriel'
'Gilbert, Thomas M.'
'Hatnean, Jillian A.'
'Kraft, Anne'
'Krossing, Ingo'
'Stephan, Douglas W.'

_publ_section_title
;
 Stoichiometric Reduction of CO2to CO by Phosphine/AlX3-Based Frustrated
 Lewis Pairs
;
_journal_issue 15
_journal_name_full Organometallics
_journal_page_first 4416
_journal_paper_doi 10.1021/om400619y
_journal_volume 32
_journal_year 2013
_chemical_formula_moiety 'C34 H21 Al F27 O5 P'
_chemical_formula_sum 'C34 H21 Al F27 O5 P'
_chemical_formula_weight 1080.46
_chemical_name_systematic
;
 ? 
;
_space_group_crystal_system triclinic
_space_group_IT_number 2
_space_group_name_Hall '-P 1'
_space_group_name_H-M_alt 'P -1'
_symmetry_space_group_name_Hall '-P 1'
_symmetry_space_group_name_H-M 'P -1'
_atom_sites_solution_hydrogens geom
_atom_sites_solution_primary direct
_atom_sites_solution_secondary difmap
_audit_creation_date 2012-10-09
_audit_creation_method
;
  Olex2 1.2
  (compiled 2012.05.09 svn.r2324, GUI svn.r4230)
;
_cell_angle_alpha 96.300(4)
_cell_angle_beta 100.964(4)
_cell_angle_gamma 100.812(4)
_cell_formula_units_Z 4
_cell_length_a 13.5607(10)
_cell_length_b 17.0003(13)
_cell_length_c 18.6463(14)
_cell_measurement_temperature 150
_cell_volume 4097.9(5)
_computing_molecular_graphics
;
O. V. Dolomanov, L. J. Bourhis, R. J. Gildea, J. A. K. Howard and H. Puschmann,
OLEX2: a complete structure solution, refinement and analysis program.
J. Appl. Cryst. (2009). 42, 339-341.
;
_computing_publication_material
;
O. V. Dolomanov, L. J. Bourhis, R. J. Gildea, J. A. K. Howard and H. Puschmann,
OLEX2: a complete structure solution, refinement and analysis program.
J. Appl. Cryst. (2009). 42, 339-341.
;
_computing_structure_refinement
;
XL, G.M. Sheldrick, Acta Cryst.
(2008). A64, 112-122
;
_computing_structure_solution
;
XS, G.M. Sheldrick, Acta Cryst.
(2008). A64, 112-122
;
_diffrn_ambient_temperature 149.95
_diffrn_detector 'Bruker APEX2 area detector'
_diffrn_detector_area_resol_mean 7.9
_diffrn_detector_type 'CCD area detector'
_diffrn_measured_fraction_theta_full 0.981
_diffrn_measured_fraction_theta_max 0.981
_diffrn_measurement_device 'three-circle diffractometer'
_diffrn_measurement_device_type 'Bruker SMART APEX2 area detector'
_diffrn_measurement_method '\w and \f scans'
_diffrn_radiation_monochromator 'mirror optics'
_diffrn_radiation_probe x-ray
_diffrn_radiation_type 'Mo K\a'
_diffrn_radiation_wavelength 0.71073
_diffrn_radiation_xray_symbol K-L~3~
_diffrn_reflns_av_R_equivalents 0.0688
_diffrn_reflns_av_unetI/netI 0.0944
_diffrn_reflns_limit_h_max 15
_diffrn_reflns_limit_h_min -15
_diffrn_reflns_limit_k_max 19
_diffrn_reflns_limit_k_min -19
_diffrn_reflns_limit_l_max 21
_diffrn_reflns_limit_l_min -21
_diffrn_reflns_number 58080
_diffrn_reflns_theta_full 24.71
_diffrn_reflns_theta_max 24.71
_diffrn_reflns_theta_min 1.23
_diffrn_source 'microfocus sealed X-ray tube'
_diffrn_source_type 'Incoatec I\ms'
_exptl_absorpt_coefficient_mu 0.253
_exptl_absorpt_correction_T_max 0.9702
_exptl_absorpt_correction_T_min 0.9511
_exptl_absorpt_correction_type multi-scan
_exptl_absorpt_process_details SADABs
_exptl_crystal_colour 'clear light colourless'
_exptl_crystal_colour_lustre clear
_exptl_crystal_colour_modifier light
_exptl_crystal_colour_primary colourless
_exptl_crystal_density_diffrn 1.751
_exptl_crystal_density_meas ?
_exptl_crystal_density_method 'not measured'
_exptl_crystal_description block
_exptl_crystal_F_000 2144
_exptl_crystal_size_max 0.2
_exptl_crystal_size_mid 0.17
_exptl_crystal_size_min 0.12
_refine_diff_density_max 0.517
_refine_diff_density_min -0.436
_refine_diff_density_rms 0.064
_refine_ls_extinction_method none
_refine_ls_goodness_of_fit_ref 1.014
_refine_ls_hydrogen_treatment constr
_refine_ls_matrix_type full
_refine_ls_number_parameters 1879
_refine_ls_number_reflns 13673
_refine_ls_number_restraints 3459
_refine_ls_restrained_S_all 1.020
_refine_ls_R_factor_all 0.1438
_refine_ls_R_factor_gt 0.0658
_refine_ls_shift/su_max 0.001
_refine_ls_shift/su_mean 0.000
_refine_ls_structure_factor_coef Fsqd
_refine_ls_weighting_details 'calc w=1/[\s^2^(Fo^2^)+(0.0722P)^2^+5.7446P] where P=(Fo^2^+2Fc^2^)/3'
_refine_ls_weighting_scheme calc
_refine_ls_wR_factor_gt 0.1433
_refine_ls_wR_factor_ref 0.1800
_reflns_number_gt 7453
_reflns_number_total 13673
_reflns_threshold_expression >2sigma(I)
_cod_data_source_file om400619y_si_003.cif
_cod_data_source_block p-1
_cod_depositor_comments
;
The following automatic conversions were performed:

'_exptl_crystal_density_meas' value 'not measured' was changed to '?'
- the value is perceived as not measured.

Automatic conversion script
Id: cif_fix_values 3008 2015-01-20 13:52:24Z robertas 

The following automatic conversions were performed:

'_refine_ls_hydrogen_treatment' value 'constr.' was replaced with the
value 'constr' as specified in the replacement file
'src/cod-tools/trunk/data/replacement-values/replacement_values.lst'.

Automatic conversion script
Id: cif_fix_values 5376 2017-05-30 11:51:03Z andrius 
;
_cod_database_code 4081193

loop_
_space_group_symop_id
_space_group_symop_operation_xyz
1 'x, y, z'
2 '-x, -y, -z'

loop_
_atom_site_label
_atom_site_type_symbol
_atom_site_fract_x
_atom_site_fract_y
_atom_site_fract_z
_atom_site_U_iso_or_equiv
_atom_site_adp_type
_atom_site_occupancy
_atom_site_symmetry_multiplicity
_atom_site_calc_flag
_atom_site_refinement_flags
_atom_site_disorder_assembly
_atom_site_disorder_group
Al1 Al 0.36414(10) 0.74417(8) 0.09898(7) 0.0280(3) Uani 1 1 d . A .
Al2 Al 0.08071(10) 0.23853(8) 0.36872(7) 0.0270(3) Uani 1 1 d . B .
O1 O 0.3071(3) 0.81812(19) 0.06665(18) 0.0482(9) Uani 1 1 d . . .
O2 O 0.4929(2) 0.7693(2) 0.1094(2) 0.0604(11) Uani 1 1 d . . .
O3 O 0.3167(3) 0.6520(2) 0.04731(19) 0.0532(10) Uani 1 1 d . . .
O4 O 0.0182(2) 0.30718(19) 0.32976(17) 0.0391(8) Uani 1 1 d . . .
O5 O 0.1271(2) 0.2707(2) 0.46094(16) 0.0413(8) Uani 1 1 d . . .
O6 O 0.0088(2) 0.14268(19) 0.35197(17) 0.0419(8) Uani 1 1 d . . .
O10 O 0.3259(2) 0.73488(18) 0.18482(16) 0.0357(8) Uani 1 1 d . . .
O11 O 0.4209(3) 0.8429(2) 0.26492(19) 0.0472(9) Uani 1 1 d . . .
O12 O 0.1819(2) 0.23451(18) 0.32010(16) 0.0325(7) Uani 1 1 d . . .
O13 O 0.3053(3) 0.3437(2) 0.3740(2) 0.0449(9) Uani 1 1 d . . .
C30 C 0.3544(4) 0.7829(3) 0.2470(3) 0.0324(11) Uani 1 1 d . A .
C31 C 0.2694(4) 0.2852(3) 0.3289(3) 0.0320(11) Uani 1 1 d . B .
C40 C 0.2947(3) 0.8239(3) 0.3921(2) 0.0288(10) Uani 1 1 d . A .
C41 C 0.2103(4) 0.8541(3) 0.4066(2) 0.0339(11) Uani 1 1 d . . .
H41 H 0.1450 0.8353 0.3741 0.041 Uiso 1 1 calc R . .
C42 C 0.2215(4) 0.9114(3) 0.4682(3) 0.0425(13) Uani 1 1 d . . .
H42 H 0.1640 0.9317 0.4782 0.051 Uiso 1 1 calc R . .
C43 C 0.3162(4) 0.9383(3) 0.5143(3) 0.0500(14) Uani 1 1 d . . .
H43 H 0.3247 0.9782 0.5561 0.060 Uiso 1 1 calc R . .
C44 C 0.3991(4) 0.9082(3) 0.5007(3) 0.0495(14) Uani 1 1 d . . .
H44 H 0.4640 0.9278 0.5338 0.059 Uiso 1 1 calc R . .
C45 C 0.3912(4) 0.8502(3) 0.4404(3) 0.0385(12) Uani 1 1 d . . .
C46 C 0.4860(4) 0.8177(3) 0.4322(3) 0.0540(15) Uani 1 1 d . . .
H46A H 0.4747 0.7605 0.4386 0.081 Uiso 1 1 calc R . .
H46B H 0.5454 0.8487 0.4697 0.081 Uiso 1 1 calc R . .
H46C H 0.4993 0.8229 0.3828 0.081 Uiso 1 1 calc R . .
C50 C 0.3119(3) 0.6573(3) 0.3423(2) 0.0305(11) Uani 1 1 d . A .
C51 C 0.3794(4) 0.6242(3) 0.3064(3) 0.0393(12) Uani 1 1 d . . .
H51 H 0.3984 0.6456 0.2648 0.047 Uiso 1 1 calc R . .
C52 C 0.3214(4) 0.5596(3) 0.4236(3) 0.0469(13) Uani 1 1 d . . .
H52 H 0.3012 0.5360 0.4638 0.056 Uiso 1 1 calc R . .
C53 C 0.3894(4) 0.5284(3) 0.3897(3) 0.0502(14) Uani 1 1 d . . .
H53 H 0.4164 0.4845 0.4067 0.060 Uiso 1 1 calc R . .
C54 C 0.4183(4) 0.5610(3) 0.3311(3) 0.0517(14) Uani 1 1 d . . .
H54 H 0.4657 0.5395 0.3073 0.062 Uiso 1 1 calc R . .
C55 C 0.2806(3) 0.6244(3) 0.4018(2) 0.0365(12) Uani 1 1 d . . .
C56 C 0.2089(4) 0.6566(3) 0.4442(3) 0.0488(14) Uani 1 1 d . . .
H56A H 0.2478 0.7029 0.4812 0.073 Uiso 1 1 calc R . .
H56B H 0.1767 0.6140 0.4690 0.073 Uiso 1 1 calc R . .
H56C H 0.1556 0.6738 0.4101 0.073 Uiso 1 1 calc R . .
C60 C 0.1415(3) 0.7240(3) 0.2626(2) 0.0314(11) Uani 1 1 d . A .
C61 C 0.0821(4) 0.6469(3) 0.2591(3) 0.0397(12) Uani 1 1 d . . .
H61 H 0.1108 0.6079 0.2839 0.048 Uiso 1 1 calc R . .
C62 C -0.0184(4) 0.6268(3) 0.2196(3) 0.0514(14) Uani 1 1 d . . .
H62 H -0.0589 0.5741 0.2169 0.062 Uiso 1 1 calc R . .
C63 C -0.0592(4) 0.6842(4) 0.1842(3) 0.0554(15) Uani 1 1 d . . .
H63 H -0.1286 0.6711 0.1574 0.067 Uiso 1 1 calc R . .
C64 C -0.0007(4) 0.7600(3) 0.1872(3) 0.0477(14) Uani 1 1 d . . .
H64 H -0.0307 0.7987 0.1626 0.057 Uiso 1 1 calc R . .
C65 C 0.1014(4) 0.7821(3) 0.2253(2) 0.0359(12) Uani 1 1 d . . .
C66 C 0.1640(4) 0.8640(3) 0.2225(3) 0.0451(13) Uani 1 1 d . . .
H66A H 0.2073 0.8865 0.2714 0.068 Uiso 1 1 calc R . .
H66B H 0.1179 0.9002 0.2075 0.068 Uiso 1 1 calc R . .
H66C H 0.2076 0.8589 0.1866 0.068 Uiso 1 1 calc R . .
C70 C 0.3860(3) 0.1667(3) 0.2755(2) 0.0335(11) Uani 1 1 d . B .
C71 C 0.3386(4) 0.1194(3) 0.3209(2) 0.0359(12) Uani 1 1 d . . .
H71 H 0.2834 0.1349 0.3395 0.043 Uiso 1 1 calc R . .
C72 C 0.3704(4) 0.0507(3) 0.3393(3) 0.0453(13) Uani 1 1 d . . .
H72 H 0.3367 0.0187 0.3698 0.054 Uiso 1 1 calc R . .
C73 C 0.4511(4) 0.0284(3) 0.3134(3) 0.0513(15) Uani 1 1 d . . .
H73 H 0.4742 -0.0185 0.3265 0.062 Uiso 1 1 calc R . .
C74 C 0.4980(4) 0.0746(3) 0.2686(3) 0.0544(15) Uani 1 1 d . . .
H74 H 0.5537 0.0585 0.2512 0.065 Uiso 1 1 calc R . .
C75 C 0.4676(4) 0.1435(3) 0.2474(3) 0.0420(13) Uani 1 1 d . . .
C76 C 0.5226(5) 0.1889(4) 0.1970(3) 0.0675(18) Uani 1 1 d . . .
H76A H 0.4724 0.2049 0.1593 0.101 Uiso 1 1 calc R . .
H76B H 0.5605 0.1540 0.1729 0.101 Uiso 1 1 calc R . .
H76C H 0.5707 0.2373 0.2257 0.101 Uiso 1 1 calc R . .
C80 C 0.4458(3) 0.3387(3) 0.2583(3) 0.0351(11) Uani 1 1 d . B .
C81 C 0.5271(4) 0.3638(3) 0.3205(3) 0.0416(13) Uani 1 1 d . . .
C82 C 0.5288(4) 0.4353(3) 0.1919(4) 0.0551(15) Uani 1 1 d . . .
H82 H 0.5299 0.4587 0.1480 0.066 Uiso 1 1 calc R . .
C83 C 0.6089(4) 0.4615(3) 0.2525(4) 0.0595(17) Uani 1 1 d . . .
H83 H 0.6651 0.5034 0.2506 0.071 Uiso 1 1 calc R . .
C84 C 0.6078(4) 0.4273(3) 0.3155(3) 0.0520(15) Uani 1 1 d . . .
H84 H 0.6630 0.4468 0.3571 0.062 Uiso 1 1 calc R . .
C85 C 0.4479(4) 0.3755(3) 0.1953(3) 0.0426(13) Uani 1 1 d . . .
H85 H 0.3919 0.3586 0.1539 0.051 Uiso 1 1 calc R . .
C86 C 0.5351(4) 0.3258(3) 0.3896(3) 0.0516(14) Uani 1 1 d . . .
H86A H 0.4725 0.3255 0.4086 0.077 Uiso 1 1 calc R . .
H86B H 0.5947 0.3569 0.4269 0.077 Uiso 1 1 calc R . .
H86C H 0.5435 0.2700 0.3786 0.077 Uiso 1 1 calc R . .
C90 C 0.2506(3) 0.2366(3) 0.1683(2) 0.0356(12) Uani 1 1 d . B .
C91 C 0.2433(4) 0.1642(3) 0.1220(3) 0.0439(13) Uani 1 1 d . . .
H91 H 0.2850 0.1273 0.1370 0.053 Uiso 1 1 calc R . .
C92 C 0.1750(4) 0.1467(4) 0.0543(3) 0.0612(16) Uani 1 1 d . . .
H92 H 0.1698 0.0977 0.0225 0.073 Uiso 1 1 calc R . .
C93 C 0.1150(4) 0.1999(4) 0.0333(3) 0.0647(17) Uani 1 1 d . . .
H93 H 0.0686 0.1880 -0.0135 0.078 Uiso 1 1 calc R . .
C94 C 0.1210(4) 0.2705(4) 0.0791(3) 0.0576(16) Uani 1 1 d . . .
H94 H 0.0781 0.3062 0.0632 0.069 Uiso 1 1 calc R . .
C95 C 0.1876(4) 0.2913(3) 0.1478(3) 0.0439(13) Uani 1 1 d . . .
C96 C 0.1891(4) 0.3680(3) 0.1974(3) 0.0524(15) Uani 1 1 d . . .
H96A H 0.1473 0.3552 0.2337 0.079 Uiso 1 1 calc R . .
H96B H 0.1609 0.4059 0.1675 0.079 Uiso 1 1 calc R . .
H96C H 0.2600 0.3928 0.2231 0.079 Uiso 1 1 calc R . .
P1 P 0.27284(9) 0.74615(7) 0.31325(6) 0.0283(3) Uani 1 1 d . . .
P2 P 0.34068(9) 0.25610(7) 0.25579(7) 0.0314(3) Uani 1 1 d . . .
C9 C 0.2501(16) 0.5868(10) 0.0122(7) 0.045(3) Uani 0.469(5) 1 d PDU A 1
C10 C 0.2408(12) 0.5231(9) 0.0631(8) 0.083(4) Uani 0.469(5) 1 d PDU A 1
F19 F 0.1873(17) 0.5460(12) 0.1139(9) 0.122(6) Uani 0.469(5) 1 d PDU A 1
F20 F 0.1887(9) 0.4498(5) 0.0228(6) 0.115(4) Uani 0.469(5) 1 d PDU A 1
F21 F 0.3276(9) 0.5087(8) 0.0935(7) 0.099(4) Uani 0.469(5) 1 d PDU A 1
C11 C 0.1430(9) 0.6147(8) -0.0125(8) 0.069(3) Uani 0.469(5) 1 d PDU A 1
F22 F 0.1307(7) 0.6613(6) 0.0488(6) 0.082(3) Uani 0.469(5) 1 d PDU A 1
F23 F 0.1479(6) 0.6578(5) -0.0616(4) 0.070(2) Uani 0.469(5) 1 d PDU A 1
F24 F 0.0672(6) 0.5517(6) -0.0309(8) 0.126(4) Uani 0.469(5) 1 d PDU A 1
C12 C 0.2843(12) 0.5571(9) -0.0578(8) 0.072(4) Uani 0.469(5) 1 d PDU A 1
F25 F 0.3175(9) 0.6125(8) -0.0914(7) 0.084(4) Uani 0.469(5) 1 d PDU A 1
F26 F 0.2094(14) 0.5035(10) -0.1053(8) 0.144(6) Uani 0.469(5) 1 d PDU A 1
F27 F 0.3537(9) 0.5152(7) -0.0411(6) 0.098(3) Uani 0.469(5) 1 d PDU A 1
C9A C 0.2521(14) 0.5783(9) 0.0302(6) 0.039(3) Uani 0.531(5) 1 d PDU A 2
C10A C 0.1661(9) 0.5668(8) 0.0724(7) 0.058(3) Uani 0.531(5) 1 d PDU A 2
F20A F 0.0969(6) 0.4968(6) 0.0465(5) 0.112(3) Uani 0.531(5) 1 d PDU A 2
F19A F 0.2023(9) 0.5625(7) 0.1433(5) 0.055(2) Uani 0.531(5) 1 d PDU A 2
F21A F 0.1178(9) 0.6236(7) 0.0711(7) 0.119(4) Uani 0.531(5) 1 d PDU A 2
C11A C 0.3272(11) 0.5192(9) 0.0533(8) 0.076(4) Uani 0.531(5) 1 d PDU A 2
F22A F 0.3822(8) 0.5529(7) 0.1237(5) 0.111(3) Uani 0.531(5) 1 d PDU A 2
F23A F 0.2818(11) 0.4496(6) 0.0597(7) 0.116(4) Uani 0.531(5) 1 d PDU A 2
F24A F 0.3915(8) 0.5171(6) 0.0097(7) 0.115(4) Uani 0.531(5) 1 d PDU A 2
C12A C 0.2123(12) 0.5596(9) -0.0533(6) 0.091(4) Uani 0.531(5) 1 d PDU A 2
F25A F 0.2721(12) 0.5888(9) -0.0920(6) 0.113(5) Uani 0.531(5) 1 d PDU A 2
F26A F 0.1852(17) 0.4775(9) -0.0734(8) 0.186(7) Uani 0.531(5) 1 d PDU A 2
F27A F 0.1288(9) 0.5798(12) -0.0750(6) 0.179(5) Uani 0.531(5) 1 d PDU A 2
C17 C 0.1704(4) 0.2624(3) 0.5305(4) 0.0324(15) Uani 0.816(5) 1 d PDU B 1
C18 C 0.2626(5) 0.3331(4) 0.5620(3) 0.079(2) Uani 0.816(5) 1 d PDU B 1
C19 C 0.2077(4) 0.1821(4) 0.5306(3) 0.064(2) Uani 0.816(5) 1 d PDU B 1
C20 C 0.0897(5) 0.2616(4) 0.5784(3) 0.065(2) Uani 0.816(5) 1 d PDU B 1
F37 F 0.3448(3) 0.3209(4) 0.5344(3) 0.110(3) Uani 0.816(5) 1 d PDU B 1
F38 F 0.2418(6) 0.4020(3) 0.5445(3) 0.117(3) Uani 0.816(5) 1 d PDU B 1
F39 F 0.2910(5) 0.3416(3) 0.6356(2) 0.121(3) Uani 0.816(5) 1 d PDU B 1
F40 F 0.2539(4) 0.1698(3) 0.4751(3) 0.0879(18) Uani 0.816(5) 1 d PDU B 1
F41 F 0.2735(4) 0.1806(4) 0.5929(2) 0.0851(17) Uani 0.816(5) 1 d PDU B 1
F42 F 0.1274(5) 0.1204(3) 0.5215(3) 0.091(2) Uani 0.816(5) 1 d PDU B 1
F43 F 0.1165(7) 0.2344(5) 0.6417(3) 0.085(2) Uani 0.816(5) 1 d PDU B 1
F44 F 0.0759(6) 0.3368(4) 0.5944(5) 0.124(3) Uani 0.816(5) 1 d PDU B 1
F45 F 0.0005(4) 0.2157(4) 0.5420(4) 0.098(2) Uani 0.816(5) 1 d PDU B 1
C17A C 0.1678(14) 0.2714(11) 0.5312(13) 0.049(5) Uani 0.184(5) 1 d PDU B 2
C18A C 0.1502(15) 0.3488(11) 0.5753(11) 0.062(5) Uani 0.184(5) 1 d PDU B 2
C19A C 0.2854(15) 0.2812(14) 0.5430(10) 0.068(5) Uani 0.184(5) 1 d PDU B 2
C20A C 0.1250(18) 0.1978(12) 0.5665(13) 0.079(6) Uani 0.184(5) 1 d PDU B 2
F37A F 0.1652(18) 0.4070(12) 0.5333(15) 0.103(8) Uani 0.184(5) 1 d PDU B 2
F38A F 0.2125(19) 0.3675(16) 0.6395(11) 0.113(9) Uani 0.184(5) 1 d PDU B 2
F39A F 0.0514(18) 0.333(2) 0.582(2) 0.099(10) Uani 0.184(5) 1 d PDU B 2
F40A F 0.3042(16) 0.2301(16) 0.4903(10) 0.078(6) Uani 0.184(5) 1 d PDU B 2
F41A F 0.3236(16) 0.2554(19) 0.6060(10) 0.093(7) Uani 0.184(5) 1 d PDU B 2
F42A F 0.325(2) 0.3565(15) 0.5359(18) 0.1017(19) Uani 0.184(5) 1 d PDU B 2
F43A F 0.140(3) 0.218(2) 0.6395(12) 0.095(10) Uani 0.184(5) 1 d PDU B 2
F44A F 0.177(3) 0.1396(17) 0.5505(19) 0.135(11) Uani 0.184(5) 1 d PDU B 2
F45A F 0.0260(17) 0.1731(15) 0.5418(16) 0.098(9) Uani 0.184(5) 1 d PDU B 2
C5 C 0.5918(13) 0.7654(8) 0.1225(6) 0.050(4) Uani 0.486(7) 1 d PDU C 1
C6 C 0.6379(10) 0.7611(9) 0.2033(7) 0.077(4) Uani 0.486(7) 1 d PDU C 1
C7 C 0.6486(13) 0.8473(9) 0.1057(8) 0.097(5) Uani 0.486(7) 1 d PDU C 1
C8 C 0.6112(14) 0.6956(9) 0.0707(8) 0.087(4) Uani 0.486(7) 1 d PDU C 1
F10 F 0.5704(10) 0.7018(9) 0.2239(8) 0.112(5) Uani 0.486(7) 1 d PDU C 1
F11 F 0.6463(9) 0.8293(8) 0.2462(6) 0.111(5) Uani 0.486(7) 1 d PDU C 1
F12 F 0.7289(8) 0.7408(12) 0.2133(6) 0.149(6) Uani 0.486(7) 1 d PDU C 1
F13 F 0.6315(8) 0.8410(7) 0.0296(6) 0.1017(19) Uani 0.486(7) 1 d PDU C 1
F14 F 0.6083(15) 0.9034(7) 0.1343(8) 0.161(6) Uani 0.486(7) 1 d PDU C 1
F15 F 0.7468(11) 0.8603(10) 0.1317(7) 0.146(5) Uani 0.486(7) 1 d PDU C 1
F16 F 0.7102(12) 0.7120(15) 0.0652(13) 0.106(6) Uani 0.486(7) 1 d PDU C 1
F17 F 0.5544(10) 0.6913(9) 0.0021(6) 0.093(4) Uani 0.486(7) 1 d PDU C 1
F18 F 0.5916(16) 0.6269(7) 0.1010(10) 0.166(7) Uani 0.486(7) 1 d PDU C 1
C5A C 0.5887(10) 0.7567(6) 0.1177(6) 0.032(4) Uani 0.514(7) 1 d PD C 2
C6A C 0.6054(10) 0.7074(9) 0.1811(7) 0.086(4) Uani 0.514(7) 1 d PDU C 2
C7A C 0.6670(9) 0.8377(8) 0.1359(8) 0.083(4) Uani 0.514(7) 1 d PDU C 2
C8A C 0.6010(12) 0.7078(9) 0.0461(7) 0.076(4) Uani 0.514(7) 1 d PDU C 2
F10A F 0.5206(7) 0.6507(7) 0.1788(8) 0.109(4) Uani 0.514(7) 1 d PDU C 2
F11A F 0.6806(7) 0.6708(8) 0.1819(6) 0.104(4) Uani 0.514(7) 1 d PDU C 2
F12A F 0.6183(11) 0.7614(12) 0.2456(6) 0.143(6) Uani 0.514(7) 1 d PDU C 2
F13A F 0.6730(8) 0.8672(7) 0.0705(7) 0.1017(19) Uani 0.514(7) 1 d PDU C 2
F14A F 0.7614(6) 0.8240(7) 0.1630(8) 0.122(5) Uani 0.514(7) 1 d PDU C 2
F15A F 0.6442(6) 0.8894(7) 0.1805(7) 0.114(4) Uani 0.514(7) 1 d PDU C 2
F16A F 0.6985(11) 0.7056(13) 0.0436(12) 0.096(5) Uani 0.514(7) 1 d PDU C 2
F17A F 0.5495(7) 0.6285(6) 0.0444(9) 0.120(5) Uani 0.514(7) 1 d PDU C 2
F18A F 0.5657(14) 0.7388(11) -0.0105(7) 0.148(7) Uani 0.514(7) 1 d PDU C 2
C1 C 0.2992(6) 0.8758(5) 0.0249(4) 0.0341(17) Uani 0.740(5) 1 d PU D 1
C2 C 0.3463(7) 0.8631(5) -0.0430(4) 0.0481(19) Uani 0.740(5) 1 d PU D 1
C3 C 0.3522(10) 0.9592(8) 0.0743(7) 0.064(3) Uani 0.740(5) 1 d PU D 1
C4 C 0.1843(8) 0.8773(8) -0.0057(5) 0.073(3) Uani 0.740(5) 1 d PU D 1
F1 F 0.3348(10) 0.7949(6) -0.0695(6) 0.139(4) Uani 0.740(5) 1 d PU D 1
F2 F 0.3319(8) 0.9099(5) -0.0896(4) 0.114(3) Uani 0.740(5) 1 d PU D 1
F3 F 0.4504(6) 0.8780(6) -0.0187(4) 0.114(3) Uani 0.740(5) 1 d PU D 1
F4 F 0.3673(5) 1.0199(3) 0.0414(4) 0.0898(19) Uani 0.740(5) 1 d PU D 1
F5 F 0.2980(7) 0.9738(3) 0.1235(4) 0.114(3) Uani 0.740(5) 1 d PU D 1
F6 F 0.4464(5) 0.9519(4) 0.1104(4) 0.125(3) Uani 0.740(5) 1 d PU D 1
F7 F 0.1316(5) 0.8735(7) 0.0474(3) 0.117(3) Uani 0.740(5) 1 d PU D 1
F8 F 0.1402(4) 0.8186(5) -0.0554(4) 0.114(2) Uani 0.740(5) 1 d PU D 1
F9 F 0.1774(5) 0.9473(5) -0.0339(3) 0.101(2) Uani 0.740(5) 1 d PU D 1
C1A C 0.2828(13) 0.8607(10) 0.0131(10) 0.045(4) Uani 0.260(5) 1 d PDU D 2
C2A C 0.2568(14) 0.8057(10) -0.0636(9) 0.083(5) Uani 0.260(5) 1 d PDU D 2
C3A C 0.3551(14) 0.9399(10) 0.0101(11) 0.091(5) Uani 0.260(5) 1 d PDU D 2
C4A C 0.1773(14) 0.8779(11) 0.0249(10) 0.079(5) Uani 0.260(5) 1 d PDU D 2
F1A F 0.1700(11) 0.7505(10) -0.0632(8) 0.098(5) Uani 0.260(5) 1 d PDU D 2
F2A F 0.2694(11) 0.8479(10) -0.1150(6) 0.072(4) Uani 0.260(5) 1 d PDU D 2
F3A F 0.3337(14) 0.7672(10) -0.0676(9) 0.056(4) Uani 0.260(5) 1 d PDU D 2
F4A F 0.2963(14) 0.9924(8) -0.0151(10) 0.103(6) Uani 0.260(5) 1 d PDU D 2
F5A F 0.3978(15) 0.9769(13) 0.0797(11) 0.091(7) Uani 0.260(5) 1 d PDU D 2
F6A F 0.4206(18) 0.9225(13) -0.0305(17) 0.147(9) Uani 0.260(5) 1 d PDU D 2
F7A F 0.2001(16) 0.9443(9) 0.0756(9) 0.087(5) Uani 0.260(5) 1 d PDU D 2
F8A F 0.1353(11) 0.8074(10) 0.0470(10) 0.090(5) Uani 0.260(5) 1 d PDU D 2
F9A F 0.1197(14) 0.8836(15) -0.0400(9) 0.098(5) Uani 0.260(5) 1 d PDU D 2
C21 C -0.0329(4) 0.0700(4) 0.3106(3) 0.0392(14) Uani 0.854(5) 1 d PDU B 1
C22 C -0.0133(6) 0.0697(4) 0.2315(4) 0.0577(19) Uani 0.854(5) 1 d PDU B 1
C23 C -0.1486(5) 0.0486(5) 0.3075(4) 0.077(2) Uani 0.854(5) 1 d PDU B 1
C24 C 0.0205(8) 0.0069(6) 0.3487(6) 0.073(3) Uani 0.854(5) 1 d PDU B 1
F46 F 0.0830(4) 0.0610(5) 0.2306(4) 0.0702(16) Uani 0.854(5) 1 d PDU B 1
F47 F -0.0213(7) 0.1400(3) 0.2090(3) 0.0723(18) Uani 0.854(5) 1 d PDU B 1
F48 F -0.0758(5) 0.0107(4) 0.1821(3) 0.109(3) Uani 0.854(5) 1 d PDU B 1
F49 F -0.1705(3) 0.0741(3) 0.3703(2) 0.103(2) Uani 0.854(5) 1 d PDU B 1
F50 F -0.1830(4) -0.0340(4) 0.2904(3) 0.128(3) Uani 0.854(5) 1 d PDU B 1
F51 F -0.1980(4) 0.0846(6) 0.2595(4) 0.149(3) Uani 0.854(5) 1 d PDU B 1
F52 F -0.0138(5) -0.0048(3) 0.4100(3) 0.0959(17) Uani 0.854(5) 1 d PDU B 1
F53 F 0.0012(6) -0.0643(3) 0.3053(4) 0.127(3) Uani 0.854(5) 1 d PDU B 1
F54 F 0.1210(4) 0.0332(4) 0.3674(3) 0.106(2) Uani 0.854(5) 1 d PDU B 1
C21A C -0.0487(17) 0.0778(14) 0.2996(12) 0.066(4) Uani 0.146(5) 1 d PDU B 2
C22A C 0.001(2) 0.062(2) 0.2308(16) 0.085(6) Uani 0.146(5) 1 d PDU B 2
C23A C -0.1596(17) 0.0728(15) 0.2551(14) 0.077(2) Uani 0.146(5) 1 d PDU B 2
C24A C -0.0411(17) 0.0032(13) 0.3389(11) 0.059(6) Uani 0.146(5) 1 d PDU B 2
F46A F -0.048(3) -0.0133(19) 0.197(2) 0.1017(19) Uani 0.146(5) 1 d PDU B 2
F47A F 0.099(2) 0.068(4) 0.245(3) 0.1017(19) Uani 0.146(5) 1 d PDU B 2
F48A F -0.025(4) 0.116(2) 0.1869(15) 0.076(8) Uani 0.146(5) 1 d PDU B 2
F49A F -0.150(3) 0.037(2) 0.1877(14) 0.161(12) Uani 0.146(5) 1 d PDU B 2
F50A F -0.2358(16) 0.0238(17) 0.2725(16) 0.085(8) Uani 0.146(5) 1 d PDU B 2
F51A F -0.178(2) 0.1445(15) 0.2468(17) 0.1017(19) Uani 0.146(5) 1 d PDU B 2
F52A F -0.0890(15) -0.0006(12) 0.3940(10) 0.050(5) Uani 0.146(5) 1 d PDU B 2
F53A F -0.0825(15) -0.0635(11) 0.2890(12) 0.058(6) Uani 0.146(5) 1 d PDU B 2
F54A F 0.0573(17) 0.0016(18) 0.3623(17) 0.050(7) Uani 0.146(5) 1 d PDU B 2
C13 C -0.0549(7) 0.3473(6) 0.3319(4) 0.038(3) Uani 0.703(10) 1 d PDU E 1
C14 C -0.0871(6) 0.3679(5) 0.2538(5) 0.083(3) Uani 0.703(10) 1 d PDU E 1
C15 C -0.1490(5) 0.2976(5) 0.3527(3) 0.060(3) Uani 0.703(10) 1 d PDU E 1
C16 C -0.0152(7) 0.4258(5) 0.3872(4) 0.093(3) Uani 0.703(10) 1 d PDU E 1
F28 F -0.0165(7) 0.4262(5) 0.2397(5) 0.124(4) Uani 0.703(10) 1 d PDU E 1
F29 F -0.1768(6) 0.3903(7) 0.2445(6) 0.141(5) Uani 0.703(10) 1 d PDU E 1
F30 F -0.0968(7) 0.3034(5) 0.2044(4) 0.119(3) Uani 0.703(10) 1 d PDU E 1
F31 F -0.1197(4) 0.2615(4) 0.4093(3) 0.0628(18) Uani 0.703(10) 1 d PDU E 1
F32 F -0.2123(6) 0.3420(6) 0.3734(4) 0.090(3) Uani 0.703(10) 1 d PDU E 1
F33 F -0.2016(5) 0.2412(5) 0.2975(4) 0.116(3) Uani 0.703(10) 1 d PDU E 1
F34 F -0.0148(7) 0.4078(5) 0.4560(3) 0.109(3) Uani 0.703(10) 1 d PDU E 1
F35 F 0.0800(7) 0.4587(4) 0.3817(5) 0.141(4) Uani 0.703(10) 1 d PDU E 1
F36 F -0.0762(9) 0.4784(5) 0.3735(5) 0.158(4) Uani 0.703(10) 1 d PDU E 1
C13A C -0.0436(12) 0.3672(10) 0.3323(8) 0.030(7) Uani 0.297(10) 1 d PD E 2
C14A C -0.0965(15) 0.3800(11) 0.2544(8) 0.055(5) Uani 0.297(10) 1 d PDU E 2
C15A C -0.1237(13) 0.3429(12) 0.3776(10) 0.077(2) Uani 0.297(10) 1 d PD E 2
C16A C 0.0307(13) 0.4465(10) 0.3724(9) 0.077(2) Uani 0.297(10) 1 d PD E 2
F28A F -0.1425(16) 0.3085(9) 0.2144(12) 0.112(8) Uani 0.297(10) 1 d PDU E 2
F29A F -0.1595(17) 0.4285(10) 0.2587(13) 0.077(5) Uani 0.297(10) 1 d PDU E 2
F30A F -0.0257(18) 0.4156(16) 0.2206(14) 0.1017(19) Uani 0.297(10) 1 d PDU E 2
F31A F -0.1608(12) 0.4056(11) 0.4023(7) 0.071(5) Uani 0.297(10) 1 d PD E 2
F32A F -0.2081(11) 0.2926(12) 0.3335(12) 0.110(8) Uani 0.297(10) 1 d PD E 2
F33A F -0.0892(13) 0.3067(12) 0.4320(9) 0.1017(19) Uani 0.297(10) 1 d PD E 2
F34A F -0.0091(13) 0.5108(7) 0.3680(7) 0.069(5) Uani 0.297(10) 1 d PD E 2
F35A F 0.1135(11) 0.4587(9) 0.3437(13) 0.102(7) Uani 0.297(10) 1 d PD E 2
F36A F 0.0558(17) 0.4414(9) 0.4445(7) 0.091(7) Uani 0.297(10) 1 d PD E 2

loop_
_atom_site_aniso_label
_atom_site_aniso_U_11
_atom_site_aniso_U_22
_atom_site_aniso_U_33
_atom_site_aniso_U_23
_atom_site_aniso_U_13
_atom_site_aniso_U_12
Al1 0.0272(8) 0.0348(8) 0.0236(7) 0.0029(6) 0.0074(6) 0.0096(6)
Al2 0.0228(7) 0.0318(8) 0.0280(7) 0.0055(6) 0.0082(6) 0.0067(6)
O1 0.065(2) 0.045(2) 0.043(2) 0.0142(17) 0.0131(18) 0.0259(19)
O2 0.023(2) 0.102(3) 0.053(2) -0.004(2) 0.0083(17) 0.016(2)
O3 0.076(3) 0.036(2) 0.043(2) -0.0067(17) 0.0207(19) -0.002(2)
O4 0.040(2) 0.044(2) 0.0412(19) 0.0129(15) 0.0134(15) 0.0192(17)
O5 0.0300(18) 0.062(2) 0.0285(18) 0.0055(16) 0.0042(14) 0.0053(16)
O6 0.043(2) 0.036(2) 0.044(2) -0.0031(16) 0.0184(16) -0.0038(16)
O10 0.0421(19) 0.0391(19) 0.0257(17) -0.0005(15) 0.0119(15) 0.0062(16)
O11 0.051(2) 0.039(2) 0.050(2) -0.0020(17) 0.0237(18) -0.0026(19)
O12 0.0263(18) 0.0362(19) 0.0389(18) 0.0073(15) 0.0148(14) 0.0073(16)
O13 0.042(2) 0.039(2) 0.052(2) -0.0055(18) 0.0191(17) 0.0023(17)
C30 0.032(3) 0.035(3) 0.037(3) 0.007(2) 0.013(2) 0.015(3)
C31 0.031(3) 0.031(3) 0.037(3) 0.010(2) 0.011(2) 0.008(2)
C40 0.029(3) 0.033(3) 0.025(2) 0.002(2) 0.009(2) 0.006(2)
C41 0.035(3) 0.040(3) 0.028(3) 0.004(2) 0.010(2) 0.009(2)
C42 0.049(3) 0.048(3) 0.034(3) 0.001(2) 0.018(3) 0.014(3)
C43 0.057(4) 0.051(3) 0.035(3) -0.015(3) 0.012(3) 0.003(3)
C44 0.049(3) 0.060(4) 0.031(3) -0.007(3) 0.007(2) 0.001(3)
C45 0.032(3) 0.050(3) 0.033(3) 0.004(2) 0.008(2) 0.007(2)
C46 0.031(3) 0.073(4) 0.048(3) -0.008(3) -0.003(2) 0.007(3)
C50 0.029(3) 0.031(3) 0.030(2) 0.000(2) 0.004(2) 0.007(2)
C51 0.037(3) 0.042(3) 0.042(3) 0.002(2) 0.011(2) 0.016(2)
C52 0.051(3) 0.043(3) 0.044(3) 0.013(3) 0.000(3) 0.009(3)
C53 0.054(4) 0.033(3) 0.061(4) 0.010(3) -0.003(3) 0.015(3)
C54 0.046(3) 0.044(3) 0.068(4) 0.000(3) 0.010(3) 0.024(3)
C55 0.035(3) 0.040(3) 0.032(3) 0.006(2) 0.000(2) 0.009(2)
C56 0.055(3) 0.056(3) 0.043(3) 0.015(3) 0.024(3) 0.012(3)
C60 0.030(3) 0.041(3) 0.026(2) 0.002(2) 0.008(2) 0.016(2)
C61 0.035(3) 0.039(3) 0.042(3) 0.003(2) 0.003(2) 0.007(3)
C62 0.034(3) 0.050(4) 0.062(4) -0.001(3) 0.001(3) 0.004(3)
C63 0.036(3) 0.068(4) 0.054(4) -0.003(3) -0.009(3) 0.018(3)
C64 0.046(3) 0.058(4) 0.040(3) 0.003(3) 0.000(3) 0.027(3)
C65 0.038(3) 0.044(3) 0.028(3) 0.002(2) 0.006(2) 0.018(3)
C66 0.059(3) 0.046(3) 0.039(3) 0.012(2) 0.014(3) 0.024(3)
C70 0.032(3) 0.033(3) 0.035(3) 0.003(2) 0.008(2) 0.010(2)
C71 0.038(3) 0.035(3) 0.033(3) 0.000(2) 0.005(2) 0.011(2)
C72 0.054(3) 0.035(3) 0.041(3) 0.005(2) -0.003(3) 0.009(3)
C73 0.067(4) 0.039(3) 0.043(3) -0.004(3) -0.009(3) 0.026(3)
C74 0.055(4) 0.056(4) 0.053(4) -0.006(3) 0.004(3) 0.032(3)
C75 0.043(3) 0.048(3) 0.038(3) -0.003(2) 0.012(2) 0.019(3)
C76 0.075(4) 0.078(4) 0.076(4) 0.021(3) 0.049(4) 0.045(4)
C80 0.028(3) 0.039(3) 0.045(3) 0.010(2) 0.014(2) 0.014(2)
C81 0.030(3) 0.042(3) 0.058(3) 0.007(3) 0.014(2) 0.017(3)
C82 0.046(4) 0.052(4) 0.083(4) 0.031(3) 0.033(3) 0.017(3)
C83 0.038(4) 0.044(4) 0.107(6) 0.020(4) 0.036(4) 0.009(3)
C84 0.026(3) 0.046(3) 0.083(4) 0.002(3) 0.010(3) 0.010(3)
C85 0.030(3) 0.046(3) 0.059(3) 0.019(3) 0.020(2) 0.011(3)
C86 0.040(3) 0.056(4) 0.051(3) 0.003(3) -0.007(3) 0.012(3)
C90 0.029(3) 0.050(3) 0.031(3) 0.015(2) 0.010(2) 0.007(2)
C91 0.043(3) 0.050(3) 0.040(3) 0.009(3) 0.011(2) 0.008(3)
C92 0.051(4) 0.079(4) 0.044(3) 0.003(3) 0.004(3) -0.001(3)
C93 0.043(4) 0.097(5) 0.043(3) 0.017(4) -0.004(3) -0.001(4)
C94 0.036(3) 0.083(5) 0.056(4) 0.035(4) 0.005(3) 0.010(3)
C95 0.033(3) 0.057(4) 0.050(3) 0.024(3) 0.017(3) 0.013(3)
C96 0.049(3) 0.059(4) 0.064(4) 0.031(3) 0.021(3) 0.026(3)
P1 0.0274(7) 0.0334(7) 0.0252(6) 0.0020(5) 0.0077(5) 0.0086(5)
P2 0.0280(7) 0.0354(7) 0.0350(7) 0.0080(5) 0.0127(5) 0.0095(6)
C9 0.040(6) 0.041(7) 0.050(7) 0.001(5) 0.012(6) -0.001(5)
C10 0.086(9) 0.073(8) 0.087(9) 0.028(6) 0.012(7) 0.010(7)
F19 0.147(14) 0.127(14) 0.124(15) 0.072(9) 0.085(12) 0.022(11)
F20 0.114(9) 0.050(5) 0.152(9) 0.040(5) -0.012(7) -0.032(6)
F21 0.089(8) 0.079(8) 0.115(11) 0.051(8) -0.014(6) 0.002(6)
C11 0.044(7) 0.072(9) 0.085(9) 0.015(6) 0.010(7) -0.003(5)
F22 0.055(5) 0.102(8) 0.109(7) 0.031(5) 0.039(5) 0.032(5)
F23 0.071(5) 0.057(5) 0.064(5) 0.007(4) -0.021(4) 0.007(4)
F24 0.053(5) 0.106(7) 0.189(12) 0.037(7) -0.013(6) -0.025(5)
C12 0.087(10) 0.055(9) 0.068(9) -0.020(6) 0.015(8) 0.015(7)
F25 0.096(9) 0.110(9) 0.064(6) 0.013(6) 0.043(6) 0.041(7)
F26 0.127(10) 0.156(12) 0.101(11) -0.076(9) 0.007(8) -0.019(8)
F27 0.130(8) 0.084(6) 0.087(7) -0.019(6) 0.022(6) 0.064(6)
C9A 0.051(6) 0.036(6) 0.029(5) -0.004(5) 0.012(4) 0.007(5)
C10A 0.044(6) 0.063(7) 0.069(7) 0.014(7) 0.018(6) 0.007(5)
F20A 0.056(5) 0.132(6) 0.113(7) 0.004(5) 0.005(4) -0.044(5)
F19A 0.074(5) 0.049(5) 0.049(5) 0.013(4) 0.027(4) 0.008(4)
F21A 0.105(7) 0.147(8) 0.174(10) 0.104(7) 0.090(7) 0.090(7)
C11A 0.097(10) 0.067(8) 0.094(8) 0.031(7) 0.058(7) 0.041(7)
F22A 0.090(7) 0.171(10) 0.088(6) 0.049(6) 0.010(5) 0.061(6)
F23A 0.167(10) 0.062(5) 0.162(10) 0.049(6) 0.089(8) 0.057(6)
F24A 0.122(8) 0.120(7) 0.152(9) 0.033(8) 0.094(8) 0.076(7)
C12A 0.096(9) 0.112(8) 0.036(6) -0.006(7) -0.002(6) -0.024(9)
F25A 0.155(10) 0.128(9) 0.028(5) -0.017(5) 0.031(6) -0.037(8)
F26A 0.252(16) 0.138(8) 0.092(10) -0.068(8) 0.042(9) -0.101(8)
F27A 0.111(8) 0.347(16) 0.070(7) 0.080(11) -0.021(6) 0.040(12)
C17 0.027(3) 0.041(3) 0.026(4) 0.005(3) 0.005(3) 0.003(3)
C18 0.080(5) 0.087(5) 0.045(4) 0.014(4) -0.013(4) -0.019(5)
C19 0.075(5) 0.086(5) 0.052(4) 0.029(4) 0.029(4) 0.040(4)
C20 0.067(5) 0.098(6) 0.042(4) 0.020(4) 0.024(3) 0.031(4)
F37 0.030(3) 0.182(7) 0.102(4) 0.072(5) -0.007(2) -0.026(3)
F38 0.181(7) 0.049(3) 0.071(3) 0.008(2) -0.040(4) -0.029(4)
F39 0.142(6) 0.119(5) 0.047(3) 0.016(3) -0.045(3) -0.045(4)
F40 0.120(5) 0.120(5) 0.065(3) 0.035(3) 0.051(3) 0.085(4)
F41 0.086(4) 0.135(5) 0.063(3) 0.052(3) 0.019(2) 0.068(4)
F42 0.143(5) 0.046(3) 0.078(4) 0.015(3) 0.028(4) -0.001(3)
F43 0.097(5) 0.140(5) 0.050(3) 0.044(3) 0.043(3) 0.056(4)
F44 0.199(8) 0.155(6) 0.065(5) 0.014(4) 0.055(5) 0.130(5)
F45 0.041(3) 0.176(7) 0.091(4) 0.061(4) 0.034(3) 0.011(3)
C17A 0.055(8) 0.068(9) 0.033(12) 0.012(9) 0.010(9) 0.032(8)
C18A 0.066(11) 0.081(11) 0.041(11) -0.001(10) 0.029(10) 0.008(12)
C19A 0.058(10) 0.115(12) 0.032(11) 0.016(11) 0.006(11) 0.023(10)
C20A 0.086(12) 0.087(11) 0.065(11) 0.027(12) 0.013(12) 0.010(10)
F37A 0.083(16) 0.051(11) 0.17(2) 0.039(13) 0.024(15) -0.001(13)
F38A 0.095(15) 0.120(19) 0.079(12) -0.045(11) -0.011(12) -0.020(16)
F39A 0.058(11) 0.19(3) 0.10(2) 0.065(17) 0.052(11) 0.079(13)
F40A 0.052(13) 0.133(13) 0.066(10) 0.019(12) 0.013(10) 0.061(13)
F41A 0.069(14) 0.17(2) 0.061(9) 0.050(13) 0.013(10) 0.064(15)
F42A 0.097(5) 0.120(5) 0.092(5) 0.041(4) 0.023(3) 0.016(4)
F43A 0.08(2) 0.14(2) 0.057(11) 0.050(12) 0.005(11) 0.002(18)
F44A 0.19(2) 0.087(18) 0.14(3) 0.036(18) 0.01(2) 0.06(2)
F45A 0.101(13) 0.079(17) 0.082(15) 0.024(14) -0.013(13) -0.033(12)
C5 0.037(10) 0.079(7) 0.041(6) 0.008(6) 0.014(7) 0.025(7)
C6 0.054(8) 0.133(11) 0.057(7) 0.033(7) 0.020(8) 0.030(8)
C7 0.130(11) 0.107(9) 0.061(8) 0.039(8) 0.022(10) 0.027(9)
C8 0.084(9) 0.101(9) 0.083(9) 0.007(8) 0.026(8) 0.033(10)
F10 0.108(11) 0.149(11) 0.098(12) 0.073(9) 0.046(9) 0.017(8)
F11 0.076(6) 0.160(10) 0.061(6) -0.041(8) 0.006(5) -0.023(7)
F12 0.068(7) 0.334(19) 0.076(7) 0.067(10) 0.011(6) 0.103(9)
F13 0.097(5) 0.120(5) 0.092(5) 0.041(4) 0.023(3) 0.016(4)
F14 0.291(16) 0.065(6) 0.135(11) 0.006(8) 0.075(12) 0.038(10)
F15 0.116(9) 0.182(14) 0.086(7) -0.005(8) 0.021(6) -0.085(8)
F16 0.087(7) 0.202(15) 0.078(10) 0.043(9) 0.047(6) 0.105(8)
F17 0.091(7) 0.113(10) 0.057(7) -0.049(6) 0.012(5) 0.016(8)
F18 0.250(19) 0.067(7) 0.211(17) 0.042(9) 0.091(14) 0.055(9)
C5A 0.010(8) 0.031(7) 0.051(8) 0.004(6) -0.001(6) 0.004(6)
C6A 0.044(8) 0.142(13) 0.095(10) 0.065(9) 0.020(8) 0.044(7)
C7A 0.035(7) 0.118(12) 0.089(10) 0.005(7) -0.006(7) 0.023(8)
C8A 0.072(9) 0.115(9) 0.062(10) 0.017(9) 0.037(9) 0.048(8)
F10A 0.070(6) 0.131(8) 0.177(12) 0.110(8) 0.067(7) 0.057(5)
F11A 0.066(6) 0.179(10) 0.112(9) 0.089(7) 0.037(6) 0.080(6)
F12A 0.102(12) 0.292(19) 0.044(6) 0.026(11) -0.006(8) 0.088(11)
F13A 0.097(5) 0.120(5) 0.092(5) 0.041(4) 0.023(3) 0.016(4)
F14A 0.032(4) 0.122(9) 0.190(13) -0.004(8) -0.023(6) 0.021(5)
F15A 0.058(5) 0.115(9) 0.131(8) -0.059(8) -0.027(5) 0.018(5)
F16A 0.088(7) 0.118(9) 0.114(14) 0.021(8) 0.075(8) 0.042(6)
F17A 0.061(5) 0.062(6) 0.214(15) -0.053(7) 0.005(7) 0.024(4)
F18A 0.210(14) 0.225(16) 0.082(7) 0.050(10) 0.077(8) 0.164(14)
C1 0.036(4) 0.042(4) 0.027(4) 0.012(3) 0.011(3) 0.009(3)
C2 0.076(5) 0.043(5) 0.044(4) 0.011(3) 0.032(4) 0.035(4)
C3 0.089(7) 0.051(6) 0.068(6) 0.009(4) 0.050(5) 0.022(6)
C4 0.071(5) 0.137(7) 0.030(5) 0.015(4) 0.011(4) 0.068(6)
F1 0.252(9) 0.057(6) 0.141(7) -0.006(5) 0.157(7) 0.009(5)
F2 0.193(8) 0.152(6) 0.062(4) 0.066(4) 0.083(5) 0.114(7)
F3 0.080(4) 0.198(9) 0.103(5) 0.060(5) 0.063(3) 0.063(4)
F4 0.118(5) 0.044(3) 0.113(5) 0.022(3) 0.043(4) 0.008(3)
F5 0.195(7) 0.061(3) 0.098(5) -0.013(3) 0.098(5) 0.002(4)
F6 0.095(4) 0.062(4) 0.168(7) -0.023(4) -0.060(4) 0.007(3)
F7 0.062(4) 0.257(11) 0.068(4) 0.049(5) 0.030(3) 0.092(6)
F8 0.063(4) 0.128(6) 0.119(5) -0.017(4) -0.028(3) 0.009(4)
F9 0.104(5) 0.112(5) 0.106(5) 0.053(4) 0.007(4) 0.065(4)
C1A 0.059(9) 0.042(8) 0.041(9) 0.013(7) 0.007(7) 0.025(6)
C2A 0.102(13) 0.081(14) 0.066(11) 0.004(8) 0.027(12) 0.019(8)
C3A 0.096(12) 0.071(11) 0.109(13) 0.014(10) 0.025(10) 0.018(8)
C4A 0.082(11) 0.112(12) 0.062(14) 0.031(9) 0.024(10) 0.046(10)
F1A 0.101(9) 0.068(11) 0.083(11) 0.007(8) -0.053(8) -0.014(8)
F2A 0.089(10) 0.089(11) 0.027(6) -0.007(6) -0.006(6) 0.021(8)
F3A 0.115(10) 0.010(9) 0.034(7) -0.006(5) 0.004(7) 0.009(7)
F4A 0.144(15) 0.035(8) 0.107(12) 0.034(8) -0.030(10) 0.002(8)
F5A 0.071(15) 0.067(13) 0.116(11) 0.032(9) -0.027(10) 0.001(10)
F6A 0.103(17) 0.106(17) 0.23(2) -0.002(16) 0.099(16) -0.038(11)
F7A 0.147(17) 0.060(9) 0.100(11) 0.045(7) 0.070(10) 0.073(10)
F8A 0.048(9) 0.099(10) 0.135(15) 0.047(10) 0.018(8) 0.026(8)
F9A 0.077(12) 0.140(17) 0.105(11) 0.059(10) 0.016(9) 0.078(12)
C21 0.034(3) 0.047(4) 0.033(3) -0.003(3) 0.011(3) -0.001(3)
C22 0.074(5) 0.049(4) 0.037(4) -0.008(3) 0.014(4) -0.010(4)
C23 0.048(4) 0.102(5) 0.065(4) -0.001(4) 0.006(3) -0.010(4)
C24 0.093(6) 0.052(6) 0.083(7) 0.020(5) 0.037(6) 0.012(5)
F46 0.088(3) 0.059(3) 0.075(4) -0.005(2) 0.053(3) 0.016(3)
F47 0.103(4) 0.085(4) 0.031(3) 0.012(3) 0.013(3) 0.025(4)
F48 0.124(6) 0.113(5) 0.054(3) -0.040(3) 0.026(3) -0.038(4)
F49 0.048(3) 0.163(5) 0.083(3) -0.029(3) 0.050(2) -0.025(3)
F50 0.095(4) 0.120(4) 0.123(5) -0.046(4) 0.040(4) -0.069(4)
F51 0.040(3) 0.289(9) 0.134(5) 0.063(6) 0.017(3) 0.055(5)
F52 0.124(5) 0.087(3) 0.088(3) 0.050(3) 0.046(3) 0.007(3)
F53 0.190(7) 0.042(3) 0.187(6) 0.027(3) 0.127(6) 0.027(4)
F54 0.077(4) 0.136(5) 0.142(5) 0.090(4) 0.041(3) 0.052(3)
C21A 0.057(8) 0.056(10) 0.076(10) 0.042(7) 0.007(7) -0.023(9)
C22A 0.079(10) 0.104(13) 0.076(15) 0.035(11) 0.019(12) 0.014(14)
C23A 0.048(4) 0.102(5) 0.065(4) -0.001(4) 0.006(3) -0.010(4)
C24A 0.047(13) 0.043(13) 0.081(14) 0.017(9) 0.018(11) -0.014(13)
F46A 0.097(5) 0.120(5) 0.092(5) 0.041(4) 0.023(3) 0.016(4)
F47A 0.097(5) 0.120(5) 0.092(5) 0.041(4) 0.023(3) 0.016(4)
F48A 0.12(2) 0.099(12) 0.013(14) -0.011(13) 0.014(15) 0.046(18)
F49A 0.21(3) 0.19(3) 0.062(14) -0.019(18) 0.013(12) 0.03(3)
F50A 0.041(11) 0.065(13) 0.119(19) -0.017(13) -0.017(12) -0.011(12)
F51A 0.097(5) 0.120(5) 0.092(5) 0.041(4) 0.023(3) 0.016(4)
F52A 0.022(11) 0.057(13) 0.071(12) 0.044(9) 0.002(9) -0.001(10)
F53A 0.022(11) 0.037(10) 0.119(15) 0.011(9) 0.018(11) 0.014(9)
F54A 0.045(12) 0.041(16) 0.071(16) 0.039(12) 0.022(10) -0.001(11)
C13 0.047(6) 0.045(5) 0.035(5) 0.009(3) 0.017(4) 0.032(4)
C14 0.075(7) 0.122(9) 0.082(7) 0.049(6) 0.018(6) 0.071(6)
C15 0.024(5) 0.100(8) 0.060(6) 0.008(4) 0.006(4) 0.030(5)
C16 0.112(8) 0.065(7) 0.111(7) -0.014(6) 0.049(8) 0.030(5)
F28 0.161(7) 0.159(6) 0.153(9) 0.128(6) 0.126(7) 0.131(5)
F29 0.114(6) 0.295(14) 0.091(6) 0.102(8) 0.048(5) 0.166(8)
F30 0.114(7) 0.234(8) 0.022(3) 0.000(4) -0.002(3) 0.094(6)
F31 0.049(3) 0.082(4) 0.080(4) 0.040(3) 0.041(3) 0.028(3)
F32 0.072(5) 0.152(8) 0.092(6) 0.054(5) 0.051(4) 0.089(6)
F33 0.037(3) 0.150(7) 0.129(6) -0.036(5) -0.004(3) -0.005(4)
F34 0.110(6) 0.142(7) 0.063(4) -0.049(4) 0.019(4) 0.031(5)
F35 0.153(7) 0.063(5) 0.189(10) -0.048(6) 0.096(7) -0.046(5)
F36 0.240(10) 0.066(6) 0.231(9) 0.033(6) 0.145(9) 0.087(7)
C13A 0.021(12) 0.021(12) 0.055(16) 0.012(10) 0.013(11) 0.012(9)
C14A 0.064(13) 0.091(11) 0.019(10) 0.019(8) 0.001(9) 0.042(8)
C15A 0.048(4) 0.102(5) 0.065(4) -0.001(4) 0.006(3) -0.010(4)
C16A 0.048(4) 0.102(5) 0.065(4) -0.001(4) 0.006(3) -0.010(4)
F28A 0.101(15) 0.070(9) 0.131(17) -0.010(8) -0.053(12) 0.031(7)
F29A 0.131(12) 0.059(9) 0.078(11) 0.043(7) 0.045(9) 0.068(8)
F30A 0.097(5) 0.120(5) 0.092(5) 0.041(4) 0.023(3) 0.016(4)
F31A 0.096(11) 0.099(12) 0.054(8) 0.030(8) 0.046(8) 0.073(10)
F32A 0.072(13) 0.102(17) 0.19(3) 0.044(15) 0.083(15) 0.025(12)
F33A 0.097(5) 0.120(5) 0.092(5) 0.041(4) 0.023(3) 0.016(4)
F34A 0.115(12) 0.024(7) 0.079(9) 0.007(6) 0.027(8) 0.035(8)
F35A 0.080(11) 0.048(8) 0.177(19) -0.013(10) 0.068(11) -0.015(7)
F36A 0.128(16) 0.072(11) 0.057(9) -0.020(8) -0.038(10) 0.058(12)

loop_
_atom_type_symbol
_atom_type_description
_atom_type_scat_dispersion_real
_atom_type_scat_dispersion_imag
_atom_type_scat_source
C C 0.0033 0.0016 'International Tables Vol C Tables 4.2.6.8 and 6.1.1.4'
H H 0.0000 0.0000 'International Tables Vol C Tables 4.2.6.8 and 6.1.1.4'
O O 0.0106 0.0060 'International Tables Vol C Tables 4.2.6.8 and 6.1.1.4'
F F 0.0171 0.0103 'International Tables Vol C Tables 4.2.6.8 and 6.1.1.4'
Al Al 0.0645 0.0514 'International Tables Vol C Tables 4.2.6.8 and 6.1.1.4'
P P 0.1023 0.0942 'International Tables Vol C Tables 4.2.6.8 and 6.1.1.4'

loop_
_geom_angle_atom_site_label_1
_geom_angle_atom_site_label_2
_geom_angle_atom_site_label_3
_geom_angle
O1 Al1 O10 103.65(16)
O2 Al1 O1 111.5(2)
O2 Al1 O3 110.41(19)
O2 Al1 O10 112.50(17)
O3 Al1 O1 113.67(19)
O3 Al1 O10 104.83(16)
O4 Al2 O12 104.01(15)
O5 Al2 O4 110.19(17)
O5 Al2 O12 111.91(15)
O6 Al2 O4 113.70(17)
O6 Al2 O5 111.66(17)
O6 Al2 O12 105.04(16)
C1 O1 Al1 152.4(4)
C1A O1 Al1 150.0(7)
C1A O1 C1 14.5(8)
C5 O2 Al1 161.9(6)
C5 O2 C5A 6.8(9)
C5A O2 Al1 156.5(5)
C9 O3 Al1 159.7(9)
C9 O3 C9A 16.1(9)
C9A O3 Al1 153.1(6)
C13 O4 Al2 145.7(4)
C13 O4 C13A 13.3(7)
C13A O4 Al2 152.2(6)
C17 O5 Al2 154.5(3)
C17A O5 Al2 161.3(8)
C17A O5 C17 6.9(8)
C21 O6 Al2 154.0(3)
C21 O6 C21A 13.5(9)
C21A O6 Al2 147.2(8)
C30 O10 Al1 130.3(3)
C31 O12 Al2 129.0(3)
O10 C30 P1 110.0(4)
O11 C30 O10 129.1(4)
O11 C30 P1 120.9(4)
O12 C31 P2 110.7(3)
O13 C31 O12 128.9(4)
O13 C31 P2 120.4(4)
C41 C40 C45 120.3(4)
C41 C40 P1 117.8(3)
C45 C40 P1 121.8(3)
C40 C41 H41 119.8
C42 C41 C40 120.5(4)
C42 C41 H41 119.8
C41 C42 H42 120.4
C43 C42 C41 119.1(5)
C43 C42 H42 120.4
C42 C43 H43 119.7
C42 C43 C44 120.7(5)
C44 C43 H43 119.7
C43 C44 H44 119.0
C43 C44 C45 122.1(5)
C45 C44 H44 119.0
C40 C45 C46 124.5(4)
C44 C45 C40 117.3(4)
C44 C45 C46 118.2(4)
C45 C46 H46A 109.5
C45 C46 H46B 109.5
C45 C46 H46C 109.5
H46A C46 H46B 109.5
H46A C46 H46C 109.5
H46B C46 H46C 109.5
C51 C50 C55 120.4(4)
C51 C50 P1 118.1(3)
C55 C50 P1 121.3(3)
C50 C51 H51 120.0
C54 C51 C50 120.0(5)
C54 C51 H51 120.0
C53 C52 H52 118.6
C53 C52 C55 122.8(5)
C55 C52 H52 118.6
C52 C53 H53 120.3
C52 C53 C54 119.4(5)
C54 C53 H53 120.3
C51 C54 H54 119.8
C53 C54 C51 120.5(5)
C53 C54 H54 119.8
C50 C55 C56 124.0(4)
C52 C55 C50 116.9(4)
C52 C55 C56 119.1(4)
C55 C56 H56A 109.5
C55 C56 H56B 109.5
C55 C56 H56C 109.5
H56A C56 H56B 109.5
H56A C56 H56C 109.5
H56B C56 H56C 109.5
C61 C60 C65 120.9(4)
C61 C60 P1 118.4(3)
C65 C60 P1 120.7(4)
C60 C61 H61 119.8
C62 C61 C60 120.3(5)
C62 C61 H61 119.8
C61 C62 H62 120.5
C63 C62 C61 119.1(5)
C63 C62 H62 120.5
C62 C63 H63 119.7
C64 C63 C62 120.7(5)
C64 C63 H63 119.7
C63 C64 H64 119.1
C63 C64 C65 121.9(5)
C65 C64 H64 119.1
C60 C65 C66 123.3(4)
C64 C65 C60 117.1(5)
C64 C65 C66 119.6(4)
C65 C66 H66A 109.5
C65 C66 H66B 109.5
C65 C66 H66C 109.5
H66A C66 H66B 109.5
H66A C66 H66C 109.5
H66B C66 H66C 109.5
C71 C70 C75 119.6(4)
C71 C70 P2 117.9(3)
C75 C70 P2 122.5(4)
C70 C71 H71 119.4
C72 C71 C70 121.1(5)
C72 C71 H71 119.4
C71 C72 H72 120.1
C71 C72 C73 119.8(5)
C73 C72 H72 120.1
C72 C73 H73 120.3
C74 C73 C72 119.4(5)
C74 C73 H73 120.3
C73 C74 H74 118.5
C73 C74 C75 123.0(5)
C75 C74 H74 118.5
C70 C75 C76 124.1(5)
C74 C75 C70 117.1(5)
C74 C75 C76 118.8(5)
C75 C76 H76A 109.5
C75 C76 H76B 109.5
C75 C76 H76C 109.5
H76A C76 H76B 109.5
H76A C76 H76C 109.5
H76B C76 H76C 109.5
C81 C80 P2 121.4(4)
C85 C80 C81 120.1(4)
C85 C80 P2 118.3(4)
C80 C81 C84 116.8(5)
C80 C81 C86 124.5(4)
C84 C81 C86 118.7(5)
C83 C82 H82 120.2
C85 C82 H82 120.2
C85 C82 C83 119.5(5)
C82 C83 H83 119.9
C84 C83 C82 120.2(5)
C84 C83 H83 119.9
C81 C84 H84 119.0
C83 C84 C81 122.0(5)
C83 C84 H84 119.0
C80 C85 H85 119.3
C82 C85 C80 121.3(5)
C82 C85 H85 119.3
C81 C86 H86A 109.5
C81 C86 H86B 109.5
C81 C86 H86C 109.5
H86A C86 H86B 109.5
H86A C86 H86C 109.5
H86B C86 H86C 109.5
C91 C90 C95 121.1(4)
C91 C90 P2 117.6(4)
C95 C90 P2 121.3(4)
C90 C91 H91 120.2
C92 C91 C90 119.6(5)
C92 C91 H91 120.2
C91 C92 H92 120.1
C93 C92 C91 119.8(6)
C93 C92 H92 120.1
C92 C93 H93 119.6
C92 C93 C94 120.7(5)
C94 C93 H93 119.6
C93 C94 H94 118.9
C93 C94 C95 122.2(5)
C95 C94 H94 118.9
C90 C95 C96 123.0(5)
C94 C95 C90 116.5(5)
C94 C95 C96 120.4(5)
C95 C96 H96A 109.5
C95 C96 H96B 109.5
C95 C96 H96C 109.5
H96A C96 H96B 109.5
H96A C96 H96C 109.5
H96B C96 H96C 109.5
C40 P1 C30 109.4(2)
C50 P1 C30 107.3(2)
C50 P1 C40 109.9(2)
C50 P1 C60 112.0(2)
C60 P1 C30 106.4(2)
C60 P1 C40 111.7(2)
C70 P2 C31 108.3(2)
C70 P2 C80 111.0(2)
C70 P2 C90 110.7(2)
C80 P2 C31 108.5(2)
C80 P2 C90 111.2(2)
C90 P2 C31 107.1(2)
O3 C9 C10 109.7(12)
O3 C9 C11 106.1(13)
O3 C9 C12 108.7(12)
C10 C9 C11 111.7(12)
C10 C9 C12 112.3(14)
C12 C9 C11 108.1(12)
F19 C10 C9 108.4(13)
F19 C10 F20 109.2(15)
F20 C10 C9 109.8(12)
F21 C10 C9 113.6(13)
F21 C10 F19 112.2(16)
F21 C10 F20 103.4(13)
F22 C11 C9 105.8(11)
F23 C11 C9 110.7(11)
F23 C11 F22 107.8(12)
F23 C11 F24 113.4(13)
F24 C11 C9 110.1(11)
F24 C11 F22 108.8(12)
F25 C12 C9 114.0(12)
F25 C12 F26 108.3(15)
F25 C12 F27 109.6(14)
F26 C12 C9 112.3(15)
F27 C12 C9 109.4(14)
F27 C12 F26 102.6(14)
O3 C9A C10A 115.0(10)
O3 C9A C11A 102.3(13)
O3 C9A C12A 109.1(9)
C10A C9A C11A 109.0(10)
C10A C9A C12A 112.7(13)
C12A C9A C11A 108.0(12)
F20A C10A C9A 112.3(10)
F19A C10A C9A 111.4(11)
F19A C10A F20A 105.1(10)
F21A C10A C9A 112.9(11)
F21A C10A F20A 107.6(11)
F21A C10A F19A 107.0(11)
F22A C11A C9A 105.3(10)
F23A C11A C9A 114.2(13)
F23A C11A F22A 105.1(13)
F23A C11A F24A 112.3(12)
F24A C11A C9A 110.8(11)
F24A C11A F22A 108.5(13)
F25A C12A C9A 116.4(12)
F25A C12A F26A 109.1(14)
F26A C12A C9A 108.6(13)
F27A C12A C9A 113.6(14)
F27A C12A F25A 106.6(14)
F27A C12A F26A 101.5(15)
O5 C17 C18 109.4(4)
O5 C17 C19 110.4(4)
O5 C17 C20 109.0(4)
C18 C17 C19 109.0(4)
C18 C17 C20 110.2(4)
C20 C17 C19 108.8(4)
F37 C18 C17 110.3(5)
F38 C18 C17 111.2(5)
F38 C18 F37 107.8(5)
F38 C18 F39 107.8(5)
F39 C18 C17 112.4(5)
F39 C18 F37 107.2(5)
F40 C19 C17 110.8(5)
F40 C19 F41 107.9(5)
F40 C19 F42 107.3(5)
F41 C19 C17 112.4(5)
F41 C19 F42 108.7(5)
F42 C19 C17 109.6(5)
F43 C20 C17 113.1(5)
F43 C20 F44 107.8(5)
F44 C20 C17 109.5(5)
F45 C20 C17 110.3(5)
F45 C20 F43 108.2(5)
F45 C20 F44 107.9(5)
O5 C17A C18A 107.2(14)
O5 C17A C19A 110.3(14)
O5 C17A C20A 116.6(15)
C19A C17A C18A 105.8(13)
C19A C17A C20A 108.5(14)
C20A C17A C18A 107.9(14)
F37A C18A C17A 105.6(15)
F37A C18A F39A 109.6(19)
F38A C18A C17A 111.1(16)
F38A C18A F37A 111.8(19)
F38A C18A F39A 111(2)
F39A C18A C17A 107.0(17)
F40A C19A C17A 107.7(15)
F40A C19A F41A 103.9(16)
F41A C19A C17A 110.8(15)
F42A C19A C17A 107.9(17)
F42A C19A F40A 109.5(19)
F42A C19A F41A 117(2)
F43A C20A C17A 110.7(18)
F43A C20A F44A 110(2)
F44A C20A C17A 106.7(17)
F45A C20A C17A 111.1(17)
F45A C20A F43A 106.6(19)
F45A C20A F44A 112(2)
O2 C5 C6 114.2(11)
O2 C5 C7 104.9(11)
O2 C5 C8 111.6(11)
C6 C5 C7 106.1(10)
C6 C5 C8 110.6(11)
C8 C5 C7 109.0(11)
F10 C6 C5 105.8(11)
F11 C6 C5 111.8(11)
F11 C6 F10 108.7(12)
F11 C6 F12 108.7(13)
F12 C6 C5 113.8(11)
F12 C6 F10 107.8(13)
F13 C7 C5 106.2(10)
F14 C7 C5 106.9(12)
F14 C7 F13 111.8(13)
F15 C7 C5 111.8(13)
F15 C7 F13 108.3(12)
F15 C7 F14 111.7(15)
F16 C8 C5 109.1(14)
F16 C8 F17 106.4(13)
F16 C8 F18 109.6(15)
F17 C8 C5 109.7(12)
F17 C8 F18 114.0(15)
F18 C8 C5 107.9(12)
O2 C5A C6A 107.4(9)
O2 C5A C7A 110.3(9)
O2 C5A C8A 109.9(9)
C6A C5A C7A 110.0(9)
C6A C5A C8A 109.2(9)
C7A C5A C8A 109.9(10)
F10A C6A C5A 111.1(9)
F10A C6A F12A 105.9(12)
F11A C6A C5A 114.3(10)
F11A C6A F10A 107.2(10)
F11A C6A F12A 112.3(11)
F12A C6A C5A 105.9(11)
F13A C7A C5A 107.8(10)
F14A C7A C5A 108.9(10)
F14A C7A F13A 106.0(12)
F15A C7A C5A 113.2(11)
F15A C7A F13A 110.0(12)
F15A C7A F14A 110.7(11)
F16A C8A C5A 114.1(13)
F16A C8A F17A 107.1(12)
F17A C8A C5A 106.3(10)
F18A C8A C5A 110.4(11)
F18A C8A F16A 106.2(13)
F18A C8A F17A 112.8(14)
O1 C1 C2 112.3(6)
O1 C1 C3 108.0(7)
O1 C1 C4 111.1(7)
C2 C1 C3 111.3(7)
C2 C1 C4 106.0(7)
C4 C1 C3 108.1(8)
F1 C2 C1 114.8(7)
F1 C2 F2 113.6(9)
F1 C2 F3 97.3(9)
F2 C2 C1 116.2(6)
F2 C2 F3 104.8(8)
F3 C2 C1 107.5(7)
F4 C3 C1 116.8(10)
F4 C3 F5 108.8(10)
F4 C3 F6 106.3(10)
F5 C3 C1 108.9(9)
F5 C3 F6 108.4(10)
F6 C3 C1 107.3(9)
F7 C4 C1 111.0(7)
F7 C4 F9 108.0(9)
F8 C4 C1 112.4(8)
F8 C4 F7 106.6(11)
F8 C4 F9 108.4(9)
F9 C4 C1 110.2(9)
O1 C1A C2A 110.1(12)
O1 C1A C3A 119.4(13)
O1 C1A C4A 102.1(12)
C2A C1A C4A 104.8(12)
C3A C1A C2A 109.5(13)
C3A C1A C4A 109.7(13)
F1A C2A C1A 104.9(12)
F2A C2A C1A 111.0(14)
F2A C2A F1A 125.4(17)
F2A C2A F3A 97.0(13)
F3A C2A C1A 108.4(14)
F3A C2A F1A 109.2(16)
F4A C3A C1A 107.8(14)
F5A C3A C1A 108.7(15)
F5A C3A F4A 101.2(15)
F6A C3A C1A 107.6(14)
F6A C3A F4A 115.7(19)
F6A C3A F5A 115.6(19)
F7A C4A C1A 105.8(13)
F7A C4A F8A 115.9(16)
F8A C4A C1A 101.2(13)
F9A C4A C1A 109.3(14)
F9A C4A F7A 115.5(18)
F9A C4A F8A 108.1(16)
O6 C21 C22 110.8(5)
O6 C21 C23 110.0(5)
O6 C21 C24 106.9(5)
C22 C21 C24 109.4(6)
C23 C21 C22 110.0(5)
C23 C21 C24 109.8(6)
F46 C22 C21 110.4(6)
F47 C22 C21 110.2(5)
F47 C22 F46 106.6(6)
F48 C22 C21 114.0(5)
F48 C22 F46 106.6(6)
F48 C22 F47 108.7(6)
F49 C23 C21 111.8(5)
F49 C23 F50 109.5(6)
F50 C23 C21 109.2(6)
F51 C23 C21 110.9(6)
F51 C23 F49 104.8(7)
F51 C23 F50 110.5(7)
F52 C24 C21 108.9(7)
F53 C24 C21 112.3(8)
F53 C24 F52 108.4(8)
F54 C24 C21 111.1(7)
F54 C24 F52 108.2(8)
F54 C24 F53 107.8(8)
O6 C21A C22A 113.5(18)
O6 C21A C23A 125.1(17)
O6 C21A C24A 104.0(14)
C23A C21A C22A 96.8(14)
C24A C21A C22A 104.0(15)
C24A C21A C23A 111.8(15)
F46A C22A C21A 104.8(18)
F47A C22A C21A 116(2)
F47A C22A F46A 111(2)
F47A C22A F48A 110(2)
F48A C22A C21A 105.3(18)
F48A C22A F46A 109(2)
F49A C23A C21A 98.5(16)
F50A C23A C21A 118.1(18)
F50A C23A F49A 106(2)
F51A C23A C21A 111.8(18)
F51A C23A F49A 107(2)
F51A C23A F50A 113.6(19)
F52A C24A C21A 114.2(16)
F52A C24A F53A 108.0(17)
F52A C24A F54A 110.2(19)
F53A C24A C21A 108.2(15)
F54A C24A C21A 109.4(17)
F54A C24A F53A 107(2)
O4 C13 C14 106.5(6)
O4 C13 C15 112.5(7)
O4 C13 C16 110.6(6)
C15 C13 C14 108.8(5)
C15 C13 C16 108.9(5)
C16 C13 C14 109.4(6)
F28 C14 C13 111.3(6)
F29 C14 C13 111.4(7)
F29 C14 F28 109.4(7)
F30 C14 C13 109.5(7)
F30 C14 F28 107.2(6)
F30 C14 F29 107.8(6)
F31 C15 C13 109.9(6)
F31 C15 F32 105.7(5)
F31 C15 F33 107.8(6)
F32 C15 C13 113.6(7)
F33 C15 C13 111.1(6)
F33 C15 F32 108.4(6)
F34 C16 C13 108.6(6)
F35 C16 C13 109.0(6)
F35 C16 F34 110.1(6)
F35 C16 F36 109.6(6)
F36 C16 C13 110.7(7)
F36 C16 F34 108.9(6)
O4 C13A C14A 112.8(12)
O4 C13A C15A 109.3(12)
O4 C13A C16A 105.9(11)
C15A C13A C14A 110.3(12)
C15A C13A C16A 109.0(12)
C16A C13A C14A 109.5(12)
F28A C14A C13A 109.2(15)
F28A C14A F30A 108.0(15)
F29A C14A C13A 111.1(15)
F29A C14A F28A 112.6(15)
F29A C14A F30A 106.4(17)
F30A C14A C13A 109.5(15)
F31A C15A C13A 112.3(13)
F31A C15A F32A 102.9(14)
F32A C15A C13A 109.6(12)
F33A C15A C13A 112.3(14)
F33A C15A F31A 110.5(14)
F33A C15A F32A 108.8(15)
F34A C16A C13A 113.8(13)
F34A C16A F35A 107.2(14)
F34A C16A F36A 106.1(13)
F35A C16A C13A 109.9(13)
F35A C16A F36A 111.0(15)
F36A C16A C13A 108.8(13)

loop_
_geom_bond_atom_site_label_1
_geom_bond_atom_site_label_2
_geom_bond_distance
Al1 O1 1.702(3)
Al1 O2 1.685(4)
Al1 O3 1.689(4)
Al1 O10 1.788(3)
Al2 O4 1.712(3)
Al2 O5 1.704(3)
Al2 O6 1.697(3)
Al2 O12 1.790(3)
O1 C1 1.325(9)
O1 C1A 1.32(2)
O2 C5 1.332(18)
O2 C5A 1.340(15)
O3 C9 1.308(16)
O3 C9A 1.353(14)
O4 C13 1.308(11)
O4 C13A 1.44(2)
O5 C17 1.352(7)
O5 C17A 1.32(2)
O6 C21 1.343(6)
O6 C21A 1.39(2)
O10 C30 1.290(5)
O11 C30 1.196(5)
O12 C31 1.300(5)
O13 C31 1.189(5)
C30 P1 1.889(5)
C31 P2 1.889(5)
C40 C41 1.398(6)
C40 C45 1.403(6)
C40 P1 1.804(4)
C41 H41 0.9500
C41 C42 1.386(6)
C42 H42 0.9500
C42 C43 1.369(7)
C43 H43 0.9500
C43 C44 1.372(7)
C44 H44 0.9500
C44 C45 1.387(7)
C45 C46 1.519(7)
C46 H46A 0.9800
C46 H46B 0.9800
C46 H46C 0.9800
C50 C51 1.395(6)
C50 C55 1.397(6)
C50 P1 1.797(5)
C51 H51 0.9500
C51 C54 1.370(7)
C52 H52 0.9500
C52 C53 1.364(7)
C52 C55 1.388(7)
C53 H53 0.9500
C53 C54 1.368(7)
C54 H54 0.9500
C55 C56 1.505(7)
C56 H56A 0.9800
C56 H56B 0.9800
C56 H56C 0.9800
C60 C61 1.392(6)
C60 C65 1.401(6)
C60 P1 1.799(4)
C61 H61 0.9500
C61 C62 1.380(7)
C62 H62 0.9500
C62 C63 1.379(7)
C63 H63 0.9500
C63 C64 1.370(7)
C64 H64 0.9500
C64 C65 1.390(7)
C65 C66 1.501(7)
C66 H66A 0.9800
C66 H66B 0.9800
C66 H66C 0.9800
C70 C71 1.392(6)
C70 C75 1.412(6)
C70 P2 1.792(5)
C71 H71 0.9500
C71 C72 1.374(6)
C72 H72 0.9500
C72 C73 1.375(7)
C73 H73 0.9500
C73 C74 1.371(8)
C74 H74 0.9500
C74 C75 1.386(7)
C75 C76 1.498(7)
C76 H76A 0.9800
C76 H76B 0.9800
C76 H76C 0.9800
C80 C81 1.405(7)
C80 C85 1.391(6)
C80 P2 1.794(5)
C81 C84 1.409(7)
C81 C86 1.498(7)
C82 H82 0.9500
C82 C83 1.377(8)
C82 C85 1.366(7)
C83 H83 0.9500
C83 C84 1.368(8)
C84 H84 0.9500
C85 H85 0.9500
C86 H86A 0.9800
C86 H86B 0.9800
C86 H86C 0.9800
C90 C91 1.400(7)
C90 C95 1.412(7)
C90 P2 1.798(5)
C91 H91 0.9500
C91 C92 1.381(7)
C92 H92 0.9500
C92 C93 1.367(8)
C93 H93 0.9500
C93 C94 1.374(8)
C94 H94 0.9500
C94 C95 1.387(7)
C95 C96 1.507(7)
C96 H96A 0.9800
C96 H96B 0.9800
C96 H96C 0.9800
C9 C10 1.519(17)
C9 C11 1.61(2)
C9 C12 1.533(17)
C10 F19 1.365(17)
C10 F20 1.370(15)
C10 F21 1.284(15)
C11 F22 1.373(16)
C11 F23 1.238(15)
C11 F24 1.301(13)
C12 F25 1.248(17)
C12 F26 1.334(17)
C12 F27 1.297(16)
C9A C10A 1.522(17)
C9A C11A 1.60(2)
C9A C12A 1.524(14)
C10A F20A 1.346(14)
C10A F19A 1.334(16)
C10A F21A 1.265(14)
C11A F22A 1.381(17)
C11A F23A 1.255(16)
C11A F24A 1.303(14)
C12A F25A 1.254(15)
C12A F26A 1.364(17)
C12A F27A 1.252(16)
C17 C18 1.534(6)
C17 C19 1.543(6)
C17 C20 1.538(6)
C18 F37 1.353(6)
C18 F38 1.316(6)
C18 F39 1.338(6)
C19 F40 1.325(5)
C19 F41 1.329(6)
C19 F42 1.334(6)
C20 F43 1.326(6)
C20 F44 1.336(6)
C20 F45 1.323(6)
C17A C18A 1.556(15)
C17A C19A 1.541(15)
C17A C20A 1.545(15)
C18A F37A 1.338(15)
C18A F38A 1.296(15)
C18A F39A 1.346(15)
C19A F40A 1.333(15)
C19A F41A 1.345(15)
C19A F42A 1.322(15)
C20A F43A 1.332(15)
C20A F44A 1.356(15)
C20A F45A 1.305(15)
C5 C6 1.533(13)
C5 C7 1.553(13)
C5 C8 1.540(13)
C6 F10 1.369(13)
C6 F11 1.307(13)
C6 F12 1.327(12)
C7 F13 1.383(13)
C7 F14 1.299(13)
C7 F15 1.295(14)
C8 F16 1.346(14)
C8 F17 1.348(12)
C8 F18 1.356(13)
C5A C6A 1.528(12)
C5A C7A 1.533(12)
C5A C8A 1.547(12)
C6A F10A 1.345(12)
C6A F11A 1.289(11)
C6A F12A 1.392(13)
C7A F13A 1.381(12)
C7A F14A 1.356(12)
C7A F15A 1.265(12)
C8A F16A 1.339(12)
C8A F17A 1.391(13)
C8A F18A 1.281(13)
C1 C2 1.534(10)
C1 C3 1.566(14)
C1 C4 1.560(13)
C2 F1 1.179(11)
C2 F2 1.254(8)
C2 F3 1.364(11)
C3 F4 1.261(15)
C3 F5 1.312(11)
C3 F6 1.360(15)
C4 F7 1.328(10)
C4 F8 1.256(12)
C4 F9 1.364(13)
C1A C2A 1.560(14)
C1A C3A 1.522(15)
C1A C4A 1.563(15)
C2A F1A 1.363(14)
C2A F2A 1.276(14)
C2A F3A 1.340(15)
C3A F4A 1.368(15)
C3A F5A 1.346(15)
C3A F6A 1.324(15)
C4A F7A 1.336(15)
C4A F8A 1.369(15)
C4A F9A 1.334(15)
C21 C22 1.546(7)
C21 C23 1.532(8)
C21 C24 1.565(10)
C22 F46 1.346(7)
C22 F47 1.326(8)
C22 F48 1.324(7)
C23 F49 1.310(7)
C23 F50 1.375(9)
C23 F51 1.292(9)
C24 F52 1.333(10)
C24 F53 1.332(10)
C24 F54 1.318(9)
C21A C22A 1.579(15)
C21A C23A 1.554(15)
C21A C24A 1.543(15)
C22A F46A 1.352(16)
C22A F47A 1.284(15)
C22A F48A 1.340(16)
C23A F49A 1.376(16)
C23A F50A 1.315(15)
C23A F51A 1.307(15)
C24A F52A 1.318(15)
C24A F53A 1.341(16)
C24A F54A 1.329(16)
C13 C14 1.537(7)
C13 C15 1.532(7)
C13 C16 1.533(7)
C14 F28 1.328(7)
C14 F29 1.328(6)
C14 F30 1.322(7)
C15 F31 1.313(6)
C15 F32 1.327(6)
C15 F33 1.318(6)
C16 F34 1.351(7)
C16 F35 1.336(7)
C16 F36 1.339(7)
C13A C14A 1.551(13)
C13A C15A 1.524(14)
C13A C16A 1.540(14)
C14A F28A 1.328(14)
C14A F29A 1.301(14)
C14A F30A 1.335(14)
C15A F31A 1.336(14)
C15A F32A 1.356(14)
C15A F33A 1.299(14)
C16A F34A 1.311(15)
C16A F35A 1.325(14)
C16A F36A 1.339(15)
